data_1566818
loop_
_publ_author_name
'Tang, Qi'
'Shi, Xiaodong'
'Richardson, David'
'Wojtas, Lukasz'
'Shan, Chuan'
'He, Ying'
'Lan, Yu'
'Yuan, Teng'
'Ye, Xiaohan'
'Li, Shi-Jun'
'Zhao, Kai'

_publ_section_title
;
 Design and Synthesis of Stable Four-Coordinated Benzotriazole-Borane with
 Tunable Fluorescence Emission
;
_journal_name_full 'Chemical Science'
_journal_paper_doi 10.1039/D2SC01103D
_journal_year 2022
_chemical_formula_moiety 'C34 H30 B2 N8 O2'
_chemical_formula_sum 'C34 H30 B2 N8 O2'
_chemical_formula_weight 604.28
_space_group_crystal_system orthorhombic
_space_group_IT_number 61
_space_group_name_Hall '-P 2ac 2ab'
_space_group_name_H-M_alt 'P b c a'
_atom_sites_solution_hydrogens mixed
_audit_creation_date 2021-10-06
_audit_creation_method
;
Olex2 1.3
(compiled 2020.11.12 svn.r5f609507 for OlexSys, GUI svn.r6403)
;
_audit_update_record
;
2021-10-06 deposited with the CCDC.	2022-04-18 downloaded from the CCDC.
;
_cell_angle_alpha 90
_cell_angle_beta 90
_cell_angle_gamma 90
_cell_formula_units_Z 4
_cell_length_a 15.0807(2)
_cell_length_b 9.70710(10)
_cell_length_c 19.4956(2)
_cell_measurement_reflns_used 9819
_cell_measurement_temperature 100.0
_cell_measurement_theta_max 79.68
_cell_measurement_theta_min 4.54
_cell_volume 2853.96(6)
_computing_cell_refinement 'SAINT V8.40B (?, 2016)'
_computing_data_reduction 'SAINT V8.40B (?, 2016)'
_computing_molecular_graphics 'Olex2 1.3 (Dolomanov et al., 2009)'
_computing_publication_material 'Olex2 1.3 (Dolomanov et al., 2009)'
_computing_structure_refinement 'XL  (Sheldrick, 2008)'
_diffrn_ambient_temperature 100.0
_diffrn_measured_fraction_theta_full 1.000
_diffrn_measured_fraction_theta_max 0.994
_diffrn_measurement_device_type 'Bruker D8 Venture PHOTON II CPAD'
_diffrn_measurement_method 'omega scans'
_diffrn_radiation_monochromator mirrors
_diffrn_radiation_type CuK\a
_diffrn_radiation_wavelength 1.54178
_diffrn_reflns_av_R_equivalents 0.0967
_diffrn_reflns_av_unetI/netI 0.0265
_diffrn_reflns_Laue_measured_fraction_full 1.000
_diffrn_reflns_Laue_measured_fraction_max 0.994
_diffrn_reflns_limit_h_max 19
_diffrn_reflns_limit_h_min -19
_diffrn_reflns_limit_k_max 12
_diffrn_reflns_limit_k_min -12
_diffrn_reflns_limit_l_max 24
_diffrn_reflns_limit_l_min -24
_diffrn_reflns_number 52062
_diffrn_reflns_point_group_measured_fraction_full 1.000
_diffrn_reflns_point_group_measured_fraction_max 0.994
_diffrn_reflns_theta_full 67.679
_diffrn_reflns_theta_max 80.157
_diffrn_reflns_theta_min 4.536
_diffrn_source 'INCOATEC Imus micro-focus source'
_diffrn_source_current 1.0
_diffrn_source_power 0.05
_diffrn_source_voltage 50.0
_diffrn_standards_number 0
_exptl_absorpt_coefficient_mu 0.722
_exptl_absorpt_correction_T_max 1.0000
_exptl_absorpt_correction_T_min 0.9148
_exptl_absorpt_correction_type multi-scan
_exptl_absorpt_process_details
;
SADABS-2016/2 (Bruker,2016/2) was used for absorption correction.
wR2(int) was 0.0897 before and 0.0792 after correction.
The Ratio of minimum to maximum transmission is 0.9148.
The \l/2 correction factor is Not present.
;
_exptl_crystal_density_diffrn 1.406
_exptl_crystal_description plate
_exptl_crystal_F_000 1264
_exptl_crystal_size_max 0.13
_exptl_crystal_size_mid 0.08
_exptl_crystal_size_min 0.03
_refine_diff_density_max 0.292
_refine_diff_density_min -0.202
_refine_diff_density_rms 0.045
_refine_ls_extinction_coef 0.00048(8)
_refine_ls_extinction_expression Fc^*^=kFc[1+0.001xFc^2^\l^3^/sin(2\q)]^-1/4^
_refine_ls_extinction_method 'SHELXL-2018/3 (Sheldrick 2018)'
_refine_ls_goodness_of_fit_ref 1.049
_refine_ls_hydrogen_treatment mixed
_refine_ls_matrix_type full
_refine_ls_number_parameters 220
_refine_ls_number_reflns 3101
_refine_ls_number_restraints 0
_refine_ls_restrained_S_all 1.049
_refine_ls_R_factor_all 0.0476
_refine_ls_R_factor_gt 0.0370
_refine_ls_shift/su_max 0.001
_refine_ls_shift/su_mean 0.000
_refine_ls_structure_factor_coef Fsqd
_refine_ls_weighting_details 'w=1/[\s^2^(Fo^2^)+(0.0309P)^2^+1.7685P] where P=(Fo^2^+2Fc^2^)/3'
_refine_ls_weighting_scheme calc
_refine_ls_wR_factor_gt 0.0819
_refine_ls_wR_factor_ref 0.0879
_reflns_Friedel_coverage 0.000
_reflns_number_gt 2588
_reflns_number_total 3101
_reflns_threshold_expression 'I > 2\s(I)'
_cod_data_source_file d2sc01103d2.cif
_cod_data_source_block 22
_cod_database_code 1566818
_shelx_shelxl_version_number 2018/3
_shelx_space_group_comment
;
The symmetry employed for this shelxl refinement is uniquely defined
by the following loop, which should always be used as a source of
symmetry information in preference to the above space-group names.
They are only intended as comments.
;
_shelx_estimated_absorpt_t_max 0.979
_shelx_estimated_absorpt_t_min 0.912
_olex2_refinement_description
;
1. Fixed Uiso
 At 1.2 times of:
  All C(H) groups, All C(H,H) groups
2.a Secondary CH2 refined with riding coordinates:
 C15(H15A,H15B), C16(H16A,H16B)
2.b Aromatic/amide H refined with riding coordinates:
 C12(H12), C13(H13), C14(H14), C19(H19), C20(H20), C21(H21), C22(H22), C23(H23)
;
_olex2_submission_special_instructions 'No special instructions were received'

loop_
_space_group_symop_operation_xyz
'x, y, z'
'-x+1/2, -y, z+1/2'
'-x, y+1/2, -z+1/2'
'x+1/2, -y+1/2, -z'
'-x, -y, -z'
'x-1/2, y, -z-1/2'
'x, -y-1/2, z-1/2'
'-x-1/2, y-1/2, z'

loop_
_atom_site_label
_atom_site_type_symbol
_atom_site_fract_x
_atom_site_fract_y
_atom_site_fract_z
_atom_site_U_iso_or_equiv
_atom_site_adp_type
_atom_site_occupancy
_atom_site_site_symmetry_order
_atom_site_calc_flag
_atom_site_refinement_flags_posn
_atom_site_refinement_flags_adp
_atom_site_refinement_flags_occupancy
_atom_site_disorder_assembly
_atom_site_disorder_group
N1 N 0.68162(8) 0.75747(13) 0.34340(6) 0.0212(3) Uani 1 1 d . . . . .
C2 C 0.66088(9) 0.70097(14) 0.39272(7) 0.0151(3) Uani 1 1 d . . . . .
B3 B 0.63654(10) 0.61682(15) 0.46114(7) 0.0145(3) Uani 1 1 d . . . . .
H3 H 0.6961(11) 0.5460(17) 0.4744(8) 0.012(4) Uiso 1 1 d . . . . .
C4 C 0.54359(8) 0.52745(13) 0.45462(6) 0.0130(3) Uani 1 1 d . . . . .
C5 C 0.45653(8) 0.58910(13) 0.48649(6) 0.0130(3) Uani 1 1 d . . . . .
H5 H 0.4031(11) 0.5767(17) 0.4561(9) 0.016 Uiso 1 1 d . U . . .
C6 C 0.45998(8) 0.73339(13) 0.51245(6) 0.0136(3) Uani 1 1 d . . . . .
C7 C 0.54259(8) 0.78234(13) 0.53415(6) 0.0132(3) Uani 1 1 d . . . . .
N8 N 0.62379(7) 0.72883(11) 0.51964(5) 0.0139(2) Uani 1 1 d . . . . .
N9 N 0.68660(7) 0.80226(11) 0.54962(6) 0.0148(2) Uani 1 1 d . . . . .
N10 N 0.64543(7) 0.90307(11) 0.58342(5) 0.0142(2) Uani 1 1 d . . . . .
C11 C 0.55517(9) 0.89732(13) 0.57503(6) 0.0135(3) Uani 1 1 d . . . . .
C12 C 0.48276(9) 0.97967(13) 0.59485(7) 0.0157(3) Uani 1 1 d . . . . .
H12 H 0.489300 1.057760 0.623784 0.019 Uiso 1 1 calc R U . . .
C13 C 0.40161(9) 0.93890(14) 0.56928(7) 0.0164(3) Uani 1 1 d . . . . .
H13 H 0.351166 0.994079 0.579130 0.020 Uiso 1 1 calc R U . . .
C14 C 0.38980(9) 0.81848(14) 0.52897(7) 0.0150(3) Uani 1 1 d . . . . .
H14 H 0.332121 0.795874 0.512939 0.018 Uiso 1 1 calc R U . . .
C15 C 0.69603(9) 0.99532(14) 0.62825(7) 0.0171(3) Uani 1 1 d . . . . .
H15A H 0.670651 1.089261 0.625918 0.021 Uiso 1 1 calc R U . . .
H15B H 0.758283 0.999949 0.612298 0.021 Uiso 1 1 calc R U . . .
C16 C 0.69366(9) 0.94453(15) 0.70169(7) 0.0186(3) Uani 1 1 d . . . . .
H16A H 0.723951 1.011223 0.732138 0.022 Uiso 1 1 calc R U . . .
H16B H 0.631485 0.934799 0.717249 0.022 Uiso 1 1 calc R U . . .
O17 O 0.73722(7) 0.81522(11) 0.70438(5) 0.0234(2) Uani 1 1 d . . . . .
H17 H 0.7225(17) 0.777(3) 0.7455(14) 0.056(7) Uiso 1 1 d . . . . .
C18 C 0.53158(9) 0.47145(13) 0.38211(7) 0.0143(3) Uani 1 1 d . . . . .
C19 C 0.59666(9) 0.38423(14) 0.35458(7) 0.0158(3) Uani 1 1 d . . . . .
H19 H 0.651723 0.374564 0.377753 0.019 Uiso 1 1 calc R U . . .
C20 C 0.58229(9) 0.31168(14) 0.29415(7) 0.0176(3) Uani 1 1 d . . . . .
H20 H 0.625956 0.249114 0.277930 0.021 Uiso 1 1 calc R U . . .
C21 C 0.50421(10) 0.33034(15) 0.25734(7) 0.0194(3) Uani 1 1 d . . . . .
H21 H 0.492788 0.277344 0.217337 0.023 Uiso 1 1 calc R U . . .
C22 C 0.44330(10) 0.42726(15) 0.27978(7) 0.0199(3) Uani 1 1 d . . . . .
H22 H 0.392258 0.446680 0.252901 0.024 Uiso 1 1 calc R U . . .
C23 C 0.45659(9) 0.49646(14) 0.34168(7) 0.0169(3) Uani 1 1 d . . . . .
H23 H 0.413901 0.561828 0.356665 0.020 Uiso 1 1 calc R U . . .

loop_
_atom_site_aniso_label
_atom_site_aniso_U_11
_atom_site_aniso_U_22
_atom_site_aniso_U_33
_atom_site_aniso_U_23
_atom_site_aniso_U_13
_atom_site_aniso_U_12
N1 0.0237(6) 0.0211(6) 0.0190(6) -0.0003(5) 0.0000(5) -0.0042(5)
C2 0.0139(6) 0.0144(6) 0.0169(6) -0.0036(5) -0.0003(5) 0.0003(5)
B3 0.0137(7) 0.0148(7) 0.0151(7) -0.0019(5) 0.0025(5) -0.0015(6)
C4 0.0127(6) 0.0129(6) 0.0134(6) 0.0002(5) 0.0013(5) 0.0004(5)
C5 0.0113(6) 0.0141(6) 0.0136(6) 0.0004(5) 0.0006(4) -0.0002(5)
C6 0.0140(6) 0.0148(6) 0.0119(6) 0.0008(5) 0.0008(4) -0.0009(5)
C7 0.0146(6) 0.0123(6) 0.0126(6) 0.0016(5) 0.0019(4) 0.0007(5)
N8 0.0122(5) 0.0156(5) 0.0140(5) -0.0006(4) 0.0005(4) -0.0023(4)
N9 0.0152(5) 0.0153(5) 0.0140(5) -0.0016(4) -0.0004(4) -0.0015(4)
N10 0.0153(5) 0.0142(5) 0.0130(5) -0.0018(4) -0.0011(4) -0.0009(4)
C11 0.0153(6) 0.0132(6) 0.0120(6) 0.0012(5) -0.0005(4) -0.0014(5)
C12 0.0207(7) 0.0122(6) 0.0143(6) -0.0008(5) 0.0002(5) 0.0017(5)
C13 0.0184(6) 0.0136(6) 0.0173(6) 0.0022(5) 0.0012(5) 0.0033(5)
C14 0.0140(6) 0.0150(6) 0.0160(6) 0.0018(5) 0.0002(5) 0.0012(5)
C15 0.0186(6) 0.0150(6) 0.0178(6) -0.0036(5) -0.0026(5) -0.0037(5)
C16 0.0187(6) 0.0211(7) 0.0161(6) -0.0038(5) -0.0018(5) 0.0017(5)
O17 0.0264(5) 0.0253(5) 0.0187(5) 0.0018(4) 0.0008(4) 0.0088(4)
C18 0.0152(6) 0.0127(6) 0.0148(6) 0.0007(5) 0.0026(5) -0.0034(5)
C19 0.0166(6) 0.0154(6) 0.0153(6) 0.0008(5) 0.0020(5) -0.0017(5)
C20 0.0220(7) 0.0143(6) 0.0164(6) -0.0003(5) 0.0052(5) 0.0004(5)
C21 0.0266(7) 0.0186(6) 0.0131(6) -0.0014(5) 0.0001(5) -0.0037(6)
C22 0.0201(6) 0.0230(7) 0.0165(6) 0.0010(5) -0.0016(5) -0.0016(6)
C23 0.0171(6) 0.0167(6) 0.0170(6) -0.0007(5) 0.0025(5) -0.0001(5)

loop_
_atom_type_symbol
_atom_type_description
_atom_type_scat_dispersion_real
_atom_type_scat_dispersion_imag
_atom_type_scat_source
C C 0.0181 0.0091 'International Tables Vol C Tables 4.2.6.8 and 6.1.1.4'
H H 0.0000 0.0000 'International Tables Vol C Tables 4.2.6.8 and 6.1.1.4'
B B 0.0090 0.0039 'International Tables Vol C Tables 4.2.6.8 and 6.1.1.4'
N N 0.0311 0.0180 'International Tables Vol C Tables 4.2.6.8 and 6.1.1.4'
O O 0.0492 0.0322 'International Tables Vol C Tables 4.2.6.8 and 6.1.1.4'

loop_
_geom_angle_atom_site_label_1
_geom_angle_atom_site_label_2
_geom_angle_atom_site_label_3
_geom_angle
_geom_angle_site_symmetry_1
_geom_angle_site_symmetry_3
_geom_angle_publ_flag
N1 C2 B3 176.91(14) . . ?
C2 B3 H3 108.0(8) . . ?
C2 B3 C4 113.37(11) . . ?
C4 B3 H3 111.3(8) . . ?
N8 B3 C2 106.02(11) . . ?
N8 B3 H3 109.9(8) . . ?
N8 B3 C4 108.18(10) . . ?
C5 C4 B3 118.57(10) . . ?
C5 C4 B3 108.32(10) 5_666 . ?
C5 C4 C5 89.12(9) . 5_666 ?
C18 C4 B3 111.04(10) . . ?
C18 C4 C5 114.20(10) . 5_666 ?
C18 C4 C5 113.77(10) . . ?
C4 C5 C4 90.88(9) . 5_666 ?
C4 C5 H5 109.5(10) 5_666 . ?
C4 C5 H5 112.9(10) . . ?
C6 C5 C4 117.59(11) . . ?
C6 C5 C4 114.69(10) . 5_666 ?
C6 C5 H5 109.9(10) . . ?
C7 C6 C5 116.94(11) . . ?
C14 C6 C5 127.93(12) . . ?
C14 C6 C7 114.14(12) . . ?
N8 C7 C6 127.54(12) . . ?
N8 C7 C11 107.72(11) . . ?
C11 C7 C6 124.74(12) . . ?
C7 N8 B3 121.34(11) . . ?
N9 N8 B3 126.89(10) . . ?
N9 N8 C7 110.32(11) . . ?
N8 N9 N10 106.31(10) . . ?
N9 N10 C11 111.91(11) . . ?
N9 N10 C15 120.06(11) . . ?
C11 N10 C15 127.77(11) . . ?
C7 C11 C12 120.63(12) . . ?
N10 C11 C7 103.73(11) . . ?
N10 C11 C12 135.55(12) . . ?
C11 C12 H12 122.4 . . ?
C13 C12 C11 115.23(12) . . ?
C13 C12 H12 122.4 . . ?
C12 C13 H13 118.4 . . ?
C12 C13 C14 123.20(12) . . ?
C14 C13 H13 118.4 . . ?
C6 C14 C13 121.70(12) . . ?
C6 C14 H14 119.1 . . ?
C13 C14 H14 119.1 . . ?
N10 C15 H15A 109.5 . . ?
N10 C15 H15B 109.5 . . ?
N10 C15 C16 110.64(11) . . ?
H15A C15 H15B 108.1 . . ?
C16 C15 H15A 109.5 . . ?
C16 C15 H15B 109.5 . . ?
C15 C16 H16A 110.1 . . ?
C15 C16 H16B 110.1 . . ?
H16A C16 H16B 108.4 . . ?
O17 C16 C15 108.19(11) . . ?
O17 C16 H16A 110.1 . . ?
O17 C16 H16B 110.1 . . ?
C16 O17 H17 106.3(16) . . ?
C19 C18 C4 119.11(12) . . ?
C23 C18 C4 123.78(12) . . ?
C23 C18 C19 117.03(12) . . ?
C18 C19 H19 119.3 . . ?
C20 C19 C18 121.41(13) . . ?
C20 C19 H19 119.3 . . ?
C19 C20 H20 119.9 . . ?
C19 C20 C21 120.23(13) . . ?
C21 C20 H20 119.9 . . ?
C20 C21 H21 120.4 . . ?
C22 C21 C20 119.13(13) . . ?
C22 C21 H21 120.4 . . ?
C21 C22 H22 119.9 . . ?
C21 C22 C23 120.30(13) . . ?
C23 C22 H22 119.9 . . ?
C18 C23 H23 119.3 . . ?
C22 C23 C18 121.30(13) . . ?
C22 C23 H23 119.3 . . ?

loop_
_geom_bond_atom_site_label_1
_geom_bond_atom_site_label_2
_geom_bond_distance
_geom_bond_site_symmetry_2
_geom_bond_publ_flag
N1 C2 1.1502(19) . ?
C2 B3 1.6066(19) . ?
B3 H3 1.160(17) . ?
B3 C4 1.6534(19) . ?
B3 N8 1.5874(18) . ?
C4 C5 1.5710(17) . ?
C4 C5 1.6120(17) 5_666 ?
C4 C18 1.5253(17) . ?
C5 H5 1.007(17) . ?
C5 C6 1.4903(18) . ?
C6 C7 1.3989(18) . ?
C6 C14 1.3805(18) . ?
C7 N8 1.3599(17) . ?
C7 C11 1.3846(18) . ?
N8 N9 1.3216(15) . ?
N9 N10 1.3332(16) . ?
N10 C11 1.3721(17) . ?
N10 C15 1.4656(16) . ?
C11 C12 1.4074(18) . ?
C12 H12 0.9500 . ?
C12 C13 1.3794(19) . ?
C13 H13 0.9500 . ?
C13 C14 1.4198(19) . ?
C14 H14 0.9500 . ?
C15 H15A 0.9900 . ?
C15 H15B 0.9900 . ?
C15 C16 1.5147(19) . ?
C16 H16A 0.9900 . ?
C16 H16B 0.9900 . ?
C16 O17 1.4176(17) . ?
O17 H17 0.91(3) . ?
C18 C19 1.4028(19) . ?
C18 C23 1.3997(19) . ?
C19 H19 0.9500 . ?
C19 C20 1.3896(19) . ?
C20 H20 0.9500 . ?
C20 C21 1.391(2) . ?
C21 H21 0.9500 . ?
C21 C22 1.386(2) . ?
C22 H22 0.9500 . ?
C22 C23 1.3956(19) . ?
C23 H23 0.9500 . ?

loop_
_geom_torsion_atom_site_label_1
_geom_torsion_atom_site_label_2
_geom_torsion_atom_site_label_3
_geom_torsion_atom_site_label_4
_geom_torsion
_geom_torsion_site_symmetry_1
_geom_torsion_site_symmetry_2
_geom_torsion_site_symmetry_3
_geom_torsion_site_symmetry_4
_geom_torsion_publ_flag
C2 B3 C4 C5 -99.71(13) . . . . ?
C2 B3 C4 C5 160.97(11) . . . 5_666 ?
C2 B3 C4 C18 34.81(15) . . . . ?
C2 B3 N8 C7 92.84(13) . . . . ?
C2 B3 N8 N9 -72.08(15) . . . . ?
B3 C4 C5 C4 -110.47(12) . . . 5_666 ?
B3 C4 C5 C6 8.17(17) . . . . ?
B3 C4 C18 C19 58.86(15) . . . . ?
B3 C4 C18 C23 -124.35(13) . . . . ?
B3 N8 N9 N10 166.30(11) . . . . ?
C4 B3 N8 C7 -29.07(16) . . . . ?
C4 B3 N8 N9 166.01(11) . . . . ?
C4 C5 C6 C7 -26.79(17) . . . . ?
C4 C5 C6 C7 78.23(15) 5_666 . . . ?
C4 C5 C6 C14 -89.70(16) 5_666 . . . ?
C4 C5 C6 C14 165.28(13) . . . . ?
C4 C18 C19 C20 168.76(12) . . . . ?
C4 C18 C23 C22 -170.82(12) . . . . ?
C5 C4 C5 C4 -0.002(0) 5_666 . . 5_666 ?
C5 C4 C5 C6 118.64(13) 5_666 . . . ?
C5 C4 C18 C19 -164.31(11) . . . . ?
C5 C4 C18 C19 -63.97(15) 5_666 . . . ?
C5 C4 C18 C23 112.83(14) 5_666 . . . ?
C5 C4 C18 C23 12.48(18) . . . . ?
C5 C6 C7 N8 17.5(2) . . . . ?
C5 C6 C7 C11 -162.81(12) . . . . ?
C5 C6 C14 C13 163.43(13) . . . . ?
C6 C7 N8 B3 13.3(2) . . . . ?
C6 C7 N8 N9 -179.47(13) . . . . ?
C6 C7 C11 N10 179.06(12) . . . . ?
C6 C7 C11 C12 -3.7(2) . . . . ?
C7 C6 C14 C13 -4.77(18) . . . . ?
C7 N8 N9 N10 0.01(14) . . . . ?
C7 C11 C12 C13 -1.59(18) . . . . ?
N8 B3 C4 C5 17.57(15) . . . . ?
N8 B3 C4 C5 -81.76(12) . . . 5_666 ?
N8 B3 C4 C18 152.09(10) . . . . ?
N8 C7 C11 N10 -1.16(13) . . . . ?
N8 C7 C11 C12 176.06(11) . . . . ?
N8 N9 N10 C11 -0.80(14) . . . . ?
N8 N9 N10 C15 173.71(11) . . . . ?
N9 N10 C11 C7 1.22(14) . . . . ?
N9 N10 C11 C12 -175.36(14) . . . . ?
N9 N10 C15 C16 -94.45(14) . . . . ?
N10 C11 C12 C13 174.55(14) . . . . ?
N10 C15 C16 O17 64.14(14) . . . . ?
C11 C7 N8 B3 -166.43(11) . . . . ?
C11 C7 N8 N9 0.75(14) . . . . ?
C11 N10 C15 C16 79.10(16) . . . . ?
C11 C12 C13 C14 3.42(19) . . . . ?
C12 C13 C14 C6 -0.1(2) . . . . ?
C14 C6 C7 N8 -172.96(12) . . . . ?
C14 C6 C7 C11 6.78(19) . . . . ?
C15 N10 C11 C7 -172.76(12) . . . . ?
C15 N10 C11 C12 10.7(2) . . . . ?
C18 C4 C5 C4 116.18(12) . . . 5_666 ?
C18 C4 C5 C6 -125.18(12) . . . . ?
C18 C19 C20 C21 3.7(2) . . . . ?
C19 C18 C23 C22 6.04(19) . . . . ?
C19 C20 C21 C22 3.4(2) . . . . ?
C20 C21 C22 C23 -5.5(2) . . . . ?
C21 C22 C23 C18 0.7(2) . . . . ?
C23 C18 C19 C20 -8.25(19) . . . . ?
